data_4084082
loop_
_publ_author_name
'Barlow, Stephen'
'Cowley, Andrew'
'Green, Jennifer C.'
'Brunker, Tim J.'
'Hascall, Tony'

_publ_section_title
;
 The Ruthenocenylmethylium Cation:&#x00A0; Isolation and Structures
 of\h5-Cyclopentadienyl-\h6-fulvene-ruthenium(II) Salts
;
_journal_issue 25
_journal_name_full Organometallics
_journal_page_first 5351
_journal_paper_doi 10.1021/om010667+
_journal_volume 20
_journal_year 2001
_chemical_compound_source 'synthesis as described'
_chemical_formula_moiety 'C29 H26 B1 F4 P1 Ru1'
_chemical_formula_structural 'C29 H26 P1 RU B F4'
_chemical_formula_sum 'C29.5 H27 B Cl F4 P Ru'
_chemical_formula_weight 635.81
_chemical_name_systematic
;
(ruthenocenylmethyl)triphenylphosphonium tetrafluoroborate 
dichloromethane solvate
;
_space_group_IT_number 15
_symmetry_cell_setting monoclinic
_symmetry_Int_Tables_number 15
_symmetry_space_group_name_Hall '-C 2yc'
_symmetry_space_group_name_H-M 'C 1 2/c 1'
_atom_sites_solution_hydrogens geom
_atom_sites_solution_primary direct
_atom_sites_solution_secondary difmap
_audit_conform_dict_location ftp://ftp.iucr.org/cifdics/cif_core.dic
_audit_conform_dict_name cif_core.dic
_audit_conform_dict_version 2.1
_audit_creation_date 2001-07-04T16:41:38-00:00
_audit_creation_method 'WinGX routine CIF_UPDATE'
_cell_angle_alpha 90
_cell_angle_beta 101.5910(10)
_cell_angle_gamma 90
_cell_formula_units_Z 8
_cell_length_a 33.0591(7)
_cell_length_b 12.5182(3)
_cell_length_c 13.7757(3)
_cell_measurement_reflns_used 0
_cell_measurement_temperature 150(2)
_cell_measurement_theta_max 0
_cell_measurement_theta_min 0
_cell_measurement_wavelength 0.71073
_cell_volume 5584.7(2)
_computing_molecular_graphics 'Ortep-3 for Windows (Farrugia, 1997)'
_computing_publication_material 'WinGX publication routines  (Farrugia, 1999)''
_computing_structure_refinement 'SHELXL-97 (Sheldrick, 1997)'
_diffrn_ambient_temperature 150(2)
_diffrn_measured_fraction_theta_full 0.986
_diffrn_measured_fraction_theta_max 0.986
_diffrn_radiation_monochromator graphite
_diffrn_radiation_probe x-ray
_diffrn_radiation_type MoK\a
_diffrn_radiation_wavelength 0.71073
_diffrn_reflns_av_R_equivalents 0.0465
_diffrn_reflns_av_unetI/netI 0.0995
_diffrn_reflns_limit_h_max 42
_diffrn_reflns_limit_h_min -42
_diffrn_reflns_limit_k_max 16
_diffrn_reflns_limit_k_min -14
_diffrn_reflns_limit_l_max 17
_diffrn_reflns_limit_l_min -17
_diffrn_reflns_number 10107
_diffrn_reflns_theta_full 27.48
_diffrn_reflns_theta_max 27.48
_diffrn_reflns_theta_min 3.38
_exptl_absorpt_coefficient_mu 0.759
_exptl_crystal_colour colourless
_exptl_crystal_density_diffrn 1.512
_exptl_crystal_density_method 'not measured'
_exptl_crystal_description plate
_exptl_crystal_F_000 2568
_exptl_crystal_size_max 0.3
_exptl_crystal_size_mid 0.2
_exptl_crystal_size_min 0.1
_refine_diff_density_max 1.689
_refine_diff_density_min -1.069
_refine_diff_density_rms 0.149
_refine_ls_extinction_coef 0.00073(18)
_refine_ls_extinction_expression Fc^*^=kFc[1+0.001xFc^2^\l^3^/sin(2\q)]^-1/4^
_refine_ls_extinction_method SHELXL
_refine_ls_goodness_of_fit_ref 1.054
_refine_ls_hydrogen_treatment mixed
_refine_ls_matrix_type full
_refine_ls_number_parameters 350
_refine_ls_number_reflns 6308
_refine_ls_number_restraints 1
_refine_ls_restrained_S_all 1.054
_refine_ls_R_factor_all 0.1121
_refine_ls_R_factor_gt 0.0632
_refine_ls_shift/su_max 0.001
_refine_ls_shift/su_mean 0
_refine_ls_structure_factor_coef Fsqd
_refine_ls_weighting_details 'calc w=1/[\s^2^(Fo^2^)+(0.0986P)^2^+7.1400P] where  P=(Fo^2^+2Fc^2^)/3''
_refine_ls_weighting_scheme calc
_refine_ls_wR_factor_gt 0.1607
_refine_ls_wR_factor_ref 0.1854
_reflns_number_gt 4083
_reflns_number_total 6308
_reflns_threshold_expression >2sigma(I)
_cod_data_source_file om010667%2B.cif
_cod_data_source_block RcCH2PPh3BF4
_cod_original_sg_symbol_H-M 'C 2/c'
_cod_original_formula_sum 'C29.50 H27 B Cl F4 P Ru'
_cod_database_code 4084082

loop_
_symmetry_equiv_pos_as_xyz
'x, y, z'
'-x, y, -z+1/2'
'x+1/2, y+1/2, z'
'-x+1/2, y+1/2, -z+1/2'
'-x, -y, -z'
'x, -y, z-1/2'
'-x+1/2, -y+1/2, -z'
'x+1/2, -y+1/2, z-1/2'

loop_
_atom_site_label
_atom_site_type_symbol
_atom_site_fract_x
_atom_site_fract_y
_atom_site_fract_z
_atom_site_U_iso_or_equiv
_atom_site_adp_type
_atom_site_occupancy
_atom_site_symmetry_multiplicity
_atom_site_calc_flag
_atom_site_refinement_flags
Ru Ru 0.259724(13) 0.59577(3) 0.14793(3) 0.02032(18) Uani 1 1 d .
P P 0.39089(4) 0.70752(12) 0.34884(10) 0.0231(3) Uani 1 1 d .
C1 C 0.21117(18) 0.5062(5) 0.0544(4) 0.0321(14) Uani 1 1 d .
H1 H 0.1867 0.4841 0.0751 0.038 Uiso 1 1 calc R
C2 C 0.24838(19) 0.4462(5) 0.0667(4) 0.0296(13) Uani 1 1 d .
H2 H 0.2532 0.3777 0.0964 0.036 Uiso 1 1 calc R
C3 C 0.27720(18) 0.5086(4) 0.0260(4) 0.0274(13) Uani 1 1 d .
H3 H 0.3048 0.4889 0.0244 0.033 Uiso 1 1 calc R
C4 C 0.25754(19) 0.6045(4) -0.0113(4) 0.0292(13) Uani 1 1 d .
H4 H 0.2695 0.6601 -0.043 0.035 Uiso 1 1 calc R
C5 C 0.21623(19) 0.6032(5) 0.0068(4) 0.0307(13) Uani 1 1 d .
H5 H 0.1961 0.6577 -0.0102 0.037 Uiso 1 1 calc R
C6 C 0.28756(17) 0.7357(5) 0.2268(4) 0.0263(12) Uani 1 1 d .
H6 H 0.2964 0.7967 0.1957 0.032 Uiso 1 1 calc R
C7 C 0.24743(18) 0.7197(5) 0.2486(4) 0.0297(13) Uani 1 1 d .
H7 H 0.2248 0.7679 0.2342 0.036 Uiso 1 1 calc R
C8 C 0.24753(19) 0.6186(5) 0.2958(4) 0.0332(15) Uani 1 1 d .
H8 H 0.2248 0.5875 0.3179 0.04 Uiso 1 1 calc R
C9 C 0.28759(18) 0.5714(5) 0.3045(4) 0.0283(13) Uani 1 1 d .
H9 H 0.2963 0.5046 0.3342 0.034 Uiso 1 1 calc R
C10 C 0.31194(16) 0.6442(5) 0.2599(4) 0.0237(12) Uani 1 1 d .
C11 C 0.35702(17) 0.6263(5) 0.2577(4) 0.0333(14) Uani 1 1 d .
H11A H 0.3618 0.6437 0.1908 0.04 Uiso 1 1 calc R
H11B H 0.3638 0.5499 0.2707 0.04 Uiso 1 1 calc R
C12 C 0.44325(16) 0.6625(5) 0.3600(4) 0.0258(12) Uani 1 1 d .
C13 C 0.45145(18) 0.5531(5) 0.3618(4) 0.0311(13) Uani 1 1 d .
H13 H 0.4296 0.5026 0.3547 0.037 Uiso 1 1 calc R
C14 C 0.4923(2) 0.5192(6) 0.3742(5) 0.0418(16) Uani 1 1 d .
H14 H 0.4983 0.4449 0.3751 0.05 Uiso 1 1 calc R
C15 C 0.52423(19) 0.5922(6) 0.3852(5) 0.0411(17) Uani 1 1 d .
H15 H 0.5519 0.5679 0.3933 0.049 Uiso 1 1 calc R
C16 C 0.51605(19) 0.6997(7) 0.3843(5) 0.0465(18) Uani 1 1 d .
H16 H 0.5382 0.7493 0.393 0.056 Uiso 1 1 calc R
C17 C 0.47512(18) 0.7374(6) 0.3707(5) 0.0380(15) Uani 1 1 d .
H17 H 0.4694 0.8118 0.3689 0.046 Uiso 1 1 calc R
C18 C 0.37653(16) 0.6989(4) 0.4681(4) 0.0228(12) Uani 1 1 d .
C19 C 0.40222(19) 0.6524(5) 0.5470(4) 0.0349(15) Uani 1 1 d .
H19 H 0.4279 0.6234 0.5392 0.042 Uiso 1 1 calc R
C20 C 0.3908(2) 0.6476(5) 0.6384(5) 0.0396(15) Uani 1 1 d .
H20 H 0.4088 0.6153 0.693 0.048 Uiso 1 1 calc R
C21 C 0.3537(2) 0.6891(5) 0.6504(4) 0.0384(16) Uani 1 1 d .
H21 H 0.3457 0.6838 0.7127 0.046 Uiso 1 1 calc R
C22 C 0.32803(19) 0.7389(5) 0.5714(4) 0.0316(14) Uani 1 1 d .
H22 H 0.3028 0.77 0.5803 0.038 Uiso 1 1 calc R
C23 C 0.33895(18) 0.7433(5) 0.4800(4) 0.0272(12) Uani 1 1 d .
H23 H 0.3211 0.7763 0.4255 0.033 Uiso 1 1 calc R
C24 C 0.38760(18) 0.8451(5) 0.3117(5) 0.0372(16) Uani 1 1 d .
C25 C 0.3814(3) 0.8716(9) 0.2135(6) 0.081(3) Uani 1 1 d .
H25 H 0.3786 0.8187 0.1632 0.097 Uiso 1 1 calc R
C26 C 0.3793(3) 0.9880(12) 0.1897(9) 0.109(5) Uani 1 1 d .
H26 H 0.3736 1.0125 0.123 0.131 Uiso 1 1 calc R
C27 C 0.3859(4) 1.0575(12) 0.2667(15) 0.129(6) Uani 1 1 d .
H27 H 0.3854 1.1317 0.252 0.155 Uiso 1 1 calc R
C28 C 0.3927(3) 1.0293(8) 0.3586(12) 0.103(4) Uani 1 1 d .
H28 H 0.3974 1.0823 0.409 0.124 Uiso 1 1 calc R
C29 C 0.3931(3) 0.9252(6) 0.3835(7) 0.061(2) Uani 1 1 d .
H29 H 0.3973 0.9059 0.4515 0.074 Uiso 1 1 calc R
B B 0.3756(2) 0.3297(6) 0.4415(5) 0.0309(15) Uani 1 1 d .
F1 F 0.33945(16) 0.3042(6) 0.3873(4) 0.110(2) Uani 1 1 d .
F2 F 0.38107(18) 0.2953(10) 0.5309(4) 0.183(5) Uani 1 1 d .
F3 F 0.3751(2) 0.4369(6) 0.4543(9) 0.179(5) Uani 1 1 d .
F4 F 0.40904(14) 0.3102(4) 0.3995(3) 0.0754(15) Uani 1 1 d .
C101 C 0.498(2) 0.822(2) 0.642(2) 0.35(5) Uani 0.5 1 d PD
H10A H 0.5245 0.8005 0.6243 0.417 Uiso 0.5 1 calc PR
H10B H 0.4764 0.7806 0.598 0.417 Uiso 0.5 1 calc PR
Cl1 Cl 0.4910(4) 0.9424(13) 0.6038(12) 0.257(7) Uani 0.5 1 d PD
Cl2 Cl 0.5 0.7711(9) 0.75 0.298(6) Uani 1 2 d SD

loop_
_atom_site_aniso_label
_atom_site_aniso_U_11
_atom_site_aniso_U_22
_atom_site_aniso_U_33
_atom_site_aniso_U_23
_atom_site_aniso_U_13
_atom_site_aniso_U_12
Ru 0.0208(3) 0.0242(3) 0.0159(2) -0.00056(18) 0.00350(17) 0.00055(19)
P 0.0214(7) 0.0282(8) 0.0199(7) -0.0019(6) 0.0047(6) 0.0033(6)
C1 0.025(3) 0.033(3) 0.036(3) -0.006(3) 0.000(3) -0.008(3)
C2 0.045(4) 0.022(3) 0.021(3) -0.001(2) 0.004(3) -0.004(3)
C3 0.036(3) 0.030(3) 0.017(3) -0.003(2) 0.007(2) 0.001(3)
C4 0.045(4) 0.023(3) 0.017(3) 0.002(2) 0.001(3) -0.006(3)
C5 0.032(3) 0.031(3) 0.023(3) -0.005(3) -0.009(2) 0.003(3)
C6 0.033(3) 0.025(3) 0.020(3) -0.004(2) 0.003(2) -0.006(2)
C7 0.026(3) 0.040(4) 0.022(3) -0.008(3) 0.003(2) 0.007(3)
C8 0.034(3) 0.050(4) 0.019(3) -0.007(3) 0.012(3) -0.007(3)
C9 0.031(3) 0.038(4) 0.014(3) -0.002(2) 0.001(2) 0.006(3)
C10 0.025(3) 0.031(3) 0.014(2) -0.007(2) 0.003(2) 0.002(2)
C11 0.026(3) 0.044(4) 0.028(3) -0.017(3) 0.002(3) -0.002(3)
C12 0.019(3) 0.035(3) 0.022(3) -0.006(2) 0.001(2) 0.004(2)
C13 0.031(3) 0.034(3) 0.028(3) -0.001(3) 0.006(3) 0.005(3)
C14 0.041(4) 0.051(4) 0.032(3) 0.002(3) 0.006(3) 0.018(3)
C15 0.025(3) 0.067(5) 0.031(3) 0.002(3) 0.005(3) 0.010(3)
C16 0.023(3) 0.063(5) 0.053(4) 0.002(4) 0.005(3) 0.000(3)
C17 0.023(3) 0.040(4) 0.050(4) 0.004(3) 0.003(3) 0.006(3)
C18 0.027(3) 0.023(3) 0.020(3) -0.002(2) 0.008(2) -0.001(2)
C19 0.036(3) 0.046(4) 0.026(3) 0.008(3) 0.012(3) 0.012(3)
C20 0.048(4) 0.040(4) 0.030(3) 0.007(3) 0.006(3) 0.002(3)
C21 0.057(4) 0.037(4) 0.025(3) -0.005(3) 0.015(3) -0.011(3)
C22 0.038(3) 0.034(3) 0.025(3) -0.011(3) 0.013(3) -0.007(3)
C23 0.031(3) 0.025(3) 0.025(3) -0.005(2) 0.005(2) 0.000(2)
C24 0.021(3) 0.042(4) 0.049(4) 0.024(3) 0.011(3) 0.002(3)
C25 0.061(5) 0.121(8) 0.050(5) 0.054(5) -0.016(4) -0.037(5)
C26 0.073(7) 0.142(12) 0.090(8) 0.087(8) -0.036(6) -0.047(8)
C27 0.063(7) 0.105(11) 0.205(17) 0.104(12) -0.010(9) 0.002(7)
C28 0.101(8) 0.036(5) 0.194(13) 0.030(7) 0.078(9) 0.016(5)
C29 0.072(6) 0.030(4) 0.098(7) 0.004(4) 0.055(5) 0.001(4)
B 0.030(4) 0.032(4) 0.029(3) 0.001(3) 0.001(3) -0.005(3)
F1 0.062(3) 0.206(7) 0.064(3) -0.048(4) 0.020(3) -0.060(4)
F2 0.062(4) 0.428(16) 0.058(3) 0.092(6) 0.012(3) 0.017(6)
F3 0.101(5) 0.072(5) 0.386(15) -0.005(7) 0.103(8) 0.009(4)
F4 0.062(3) 0.101(4) 0.073(3) -0.022(3) 0.037(3) -0.019(3)
C101 0.84(14) 0.066(19) 0.24(5) 0.07(2) 0.36(7) 0.07(4)
Cl1 0.170(10) 0.250(14) 0.302(16) -0.045(13) -0.069(10) -0.056(10)
Cl2 0.320(14) 0.189(10) 0.395(18) 0 0.097(13) 0

loop_
_atom_type_symbol
_atom_type_description
_atom_type_scat_dispersion_real
_atom_type_scat_dispersion_imag
_atom_type_scat_source
C C 0.0033 0.0016 'International Tables Vol C Tables 4.2.6.8 and 6.1.1.4'
H H 0 0 'International Tables Vol C Tables 4.2.6.8 and 6.1.1.4'
B B 0.0013 0.0007 'International Tables Vol C Tables 4.2.6.8 and 6.1.1.4'
F F 0.0171 0.0103 'International Tables Vol C Tables 4.2.6.8 and 6.1.1.4'
P P 0.1023 0.0942 'International Tables Vol C Tables 4.2.6.8 and 6.1.1.4'
Ru Ru -1.2594 0.8363 'International Tables Vol C Tables 4.2.6.8 and 6.1.1.4'
Cl Cl 0.1484 0.1585 'International Tables Vol C Tables 4.2.6.8 and 6.1.1.4'

loop_
_geom_angle_atom_site_label_1
_geom_angle_atom_site_label_2
_geom_angle_atom_site_label_3
_geom_angle
_geom_angle_site_symmetry_1
C10 Ru C1 164.6(2) .
C10 Ru C6 38.4(2) .
C1 Ru C6 155.4(2) .
C10 Ru C7 64.4(2) .
C1 Ru C7 122.7(2) .
C6 Ru C7 38.5(2) .
C10 Ru C8 64.2(2) .
C1 Ru C8 111.8(2) .
C6 Ru C8 64.1(2) .
C7 Ru C8 38.2(2) .
C10 Ru C2 129.8(2) .
C1 Ru C2 38.3(2) .
C6 Ru C2 165.0(2) .
C7 Ru C2 155.2(2) .
C8 Ru C2 123.4(2) .
C10 Ru C5 156.5(2) .
C1 Ru C5 37.8(2) .
C6 Ru C5 123.5(2) .
C7 Ru C5 111.4(2) .
C8 Ru C5 128.2(2) .
C2 Ru C5 64.0(2) .
C10 Ru C3 113.2(2) .
C1 Ru C3 63.9(2) .
C6 Ru C3 129.8(2) .
C7 Ru C3 164.4(2) .
C8 Ru C3 156.5(2) .
C2 Ru C3 38.4(2) .
C5 Ru C3 64.0(2) .
C10 Ru C4 124.4(2) .
C1 Ru C4 63.6(2) .
C6 Ru C4 112.9(2) .
C7 Ru C4 129.3(2) .
C8 Ru C4 163.8(2) .
C2 Ru C4 63.8(2) .
C5 Ru C4 38.5(2) .
C3 Ru C4 37.8(2) .
C10 Ru C9 38.5(2) .
C1 Ru C9 129.1(2) .
C6 Ru C9 64.3(2) .
C7 Ru C9 64.3(2) .
C8 Ru C9 38.4(2) .
C2 Ru C9 112.5(2) .
C5 Ru C9 163.3(2) .
C3 Ru C9 124.5(2) .
C4 Ru C9 156.8(2) .
C24 P C12 109.1(3) .
C24 P C18 107.8(3) .
C12 P C18 109.2(3) .
C24 P C11 110.3(3) .
C12 P C11 109.4(3) .
C18 P C11 111.0(3) .
C5 C1 C2 109.3(5) .
C5 C1 Ru 71.7(3) .
C2 C1 Ru 71.4(3) .
C1 C2 C3 107.1(5) .
C1 C2 Ru 70.3(3) .
C3 C2 Ru 70.9(3) .
C4 C3 C2 108.2(5) .
C4 C3 Ru 71.4(3) .
C2 C3 Ru 70.7(3) .
C3 C4 C5 108.1(5) .
C3 C4 Ru 70.8(3) .
C5 C4 Ru 70.5(3) .
C1 C5 C4 107.3(5) .
C1 C5 Ru 70.5(3) .
C4 C5 Ru 71.1(3) .
C10 C6 C7 108.0(5) .
C10 C6 Ru 70.5(3) .
C7 C6 Ru 71.0(3) .
C8 C7 C6 107.6(5) .
C8 C7 Ru 70.9(3) .
C6 C7 Ru 70.5(3) .
C7 C8 C9 108.8(5) .
C7 C8 Ru 70.9(3) .
C9 C8 Ru 71.4(3) .
C10 C9 C8 107.0(5) .
C10 C9 Ru 69.6(3) .
C8 C9 Ru 70.2(3) .
C6 C10 C9 108.6(5) .
C6 C10 C11 127.6(5) .
C9 C10 C11 123.7(5) .
C6 C10 Ru 71.1(3) .
C9 C10 Ru 72.0(3) .
C11 C10 Ru 126.4(3) .
C10 C11 P 112.1(4) .
C13 C12 C17 121.2(5) .
C13 C12 P 119.3(4) .
C17 C12 P 119.5(5) .
C14 C13 C12 118.7(6) .
C15 C14 C13 120.9(7) .
C16 C15 C14 120.2(6) .
C15 C16 C17 120.8(6) .
C12 C17 C16 118.2(6) .
C19 C18 C23 120.0(5) .
C19 C18 P 121.0(4) .
C23 C18 P 119.0(4) .
C18 C19 C20 120.1(6) .
C21 C20 C19 120.4(6) .
C20 C21 C22 119.8(5) .
C23 C22 C21 120.2(6) .
C22 C23 C18 119.5(5) .
C25 C24 C29 120.0(8) .
C25 C24 P 120.3(7) .
C29 C24 P 119.7(5) .
C24 C25 C26 116.5(10) .
C27 C26 C25 117.5(10) .
C28 C27 C26 124.1(13) .
C27 C28 C29 120.4(14) .
C28 C29 C24 121.4(10) .
F2 B F1 113.5(7) .
F2 B F3 102.2(9) .
F1 B F3 106.3(7) .
F2 B F4 112.1(7) .
F1 B F4 115.9(6) .
F3 B F4 105.3(6) .
Cl1 C101 Cl2 131(2) .
C101 Cl2 C101 133(3) 2_656

loop_
_geom_bond_atom_site_label_1
_geom_bond_atom_site_label_2
_geom_bond_distance
_geom_bond_site_symmetry_2
Ru C10 2.158(5) .
Ru C1 2.160(6) .
Ru C6 2.166(5) .
Ru C7 2.173(5) .
Ru C8 2.173(5) .
Ru C2 2.174(6) .
Ru C5 2.175(6) .
Ru C3 2.176(5) .
Ru C4 2.183(5) .
Ru C9 2.190(5) .
P C24 1.794(7) .
P C12 1.798(5) .
P C18 1.802(5) .
P C11 1.817(6) .
C1 C5 1.406(8) .
C1 C2 1.421(8) .
C2 C3 1.430(8) .
C3 C4 1.412(8) .
C4 C5 1.437(8) .
C6 C10 1.422(8) .
C6 C7 1.432(8) .
C7 C8 1.422(9) .
C8 C9 1.433(8) .
C9 C10 1.433(8) .
C10 C11 1.514(7) .
C12 C13 1.396(9) .
C12 C17 1.396(8) .
C13 C14 1.393(8) .
C14 C15 1.381(10) .
C15 C16 1.372(10) .
C16 C17 1.410(8) .
C18 C19 1.368(8) .
C18 C23 1.400(7) .
C19 C20 1.385(8) .
C20 C21 1.372(9) .
C21 C22 1.387(9) .
C22 C23 1.379(7) .
C24 C25 1.367(10) .
C24 C29 1.395(11) .
C25 C26 1.492(16) .
C26 C27 1.355(19) .
C27 C28 1.290(18) .
C28 C29 1.348(11) .
B F2 1.283(8) .
B F1 1.315(8) .
B F3 1.353(10) .
B F4 1.368(8) .
C101 Cl1 1.599(19) .
C101 Cl2 1.605(19) .
Cl2 C101 1.605(19) 2_656
